data_1557792
loop_
_publ_author_name
'Kobayashi, Atsushi'
'Imada, Shin-Ichiro'
'Wang, Dongjin'
'Nagao, Yuki'
'Yoshida, Masaki'
'Kato, Masako'

_publ_section_title
;
 Cooperative phenomenon of vapochromism and proton conduction of
 luminescent Pt(ii) complexes for the visualisation of proton
 conductivity.
;
_journal_name_full 'Faraday discussions'
_journal_page_first 184
_journal_page_last 196
_journal_paper_doi 10.1039/d0fd00001a
_journal_volume 225
_journal_year 2021
_chemical_formula_moiety 'C20 H14 Cl N4 Pt, Cl, C H4 O'
_chemical_formula_sum 'C21 H18 Cl2 N4 O Pt'
_chemical_formula_weight 608.38
_space_group_crystal_system triclinic
_space_group_IT_number 2
_space_group_name_Hall '-P 1'
_space_group_name_H-M_alt 'P -1'
_atom_sites_solution_hydrogens geom
_atom_sites_solution_primary dual
_audit_creation_date 2020-01-06
_audit_creation_method
;
Olex2 1.2
(compiled 2018.05.29 svn.r3508 for OlexSys, GUI svn.r5506)
;
_audit_update_record
;
2020-01-06 deposited with the CCDC.	2020-04-14 downloaded from the CCDC.
;
_cell_angle_alpha 69.402(2)
_cell_angle_beta 86.254(2)
_cell_angle_gamma 72.413(2)
_cell_formula_units_Z 2
_cell_length_a 8.01850(10)
_cell_length_b 10.5928(2)
_cell_length_c 13.0124(3)
_cell_measurement_reflns_used 7707
_cell_measurement_temperature 293(2)
_cell_measurement_theta_max 75.3320
_cell_measurement_theta_min 3.6270
_cell_volume 985.20(4)
_computing_cell_refinement 'CrysAlisPro 1.171.39.46 (Rigaku OD, 2018)'
_computing_data_collection 'CrysAlisPro 1.171.39.46 (Rigaku OD, 2018)'
_computing_data_reduction 'CrysAlisPro 1.171.39.46 (Rigaku OD, 2018)'
_computing_molecular_graphics 'Olex2 (Dolomanov et al., 2009)'
_computing_publication_material 'Olex2 (Dolomanov et al., 2009)'
_computing_structure_refinement 'ShelXL (Sheldrick, 2015)'
_computing_structure_solution 'ShelXT (Sheldrick, 2015)'
_diffrn_ambient_temperature 293(2)
_diffrn_detector 'CCD plate'
_diffrn_detector_type HyPix
_diffrn_measured_fraction_theta_full 0.999
_diffrn_measured_fraction_theta_max 0.999
_diffrn_measurement_details
;
List of Runs (angles in degrees, time in seconds):

  # Type    Start    End  Width  t~exp~   \w     \q     \k     \f   Frames
#--------------------------------------------------------------------------
  1  \w    -96.00 -71.00   0.50    0.21    --  -42.55 158.00  25.00   50
  2  \w   -110.00 -49.00   0.50    0.21    --  -42.55-158.00  -8.00  122
  3  \w    -50.00 -25.00   0.50    0.21    --  -42.55 118.00-128.00   50
  4  \w     56.00  82.00   0.50    0.21    --   42.55-158.00  -8.00   52
  5  \w     49.00  84.00   0.50    0.21    --   42.55 158.00  25.00   70
  6  \w      6.00  92.00   0.50    0.21    --   42.55-118.00 145.00  172
  7  \w    -74.00 -49.00   0.50    0.26    --  -84.50 118.00-128.00   50
  8  \w   -142.00-117.00   0.50    0.26    --  -84.50-118.00 145.00   50
  9  \w    -80.00 -54.00   0.50    0.26    --  -84.50-158.00  -8.00   52
 10  \w    105.00 131.00   0.50    0.26    --  108.63 158.00  25.00   52
 11  \w     74.00 107.00   0.50    0.26    --  108.63-118.00 145.00   66
 12  \w    103.00 141.00   0.50    0.26    --  108.63 118.00-128.00   76
 13  \w     78.00 105.00   0.50    0.26    --  108.63-158.00  -8.00   54
 14  \w   -114.00 -89.00   0.50    0.21    --  -42.55 -57.00  30.00   50
 15  \w   -115.00 -70.00   0.50    0.21    --  -42.55-125.00-150.00   90
 16  \w    -86.00 -22.00   0.50    0.21    --  -42.55 -57.00  30.00  128
 17  \w     75.00 100.00   0.50    0.21    --   42.55 125.00-180.00   50
 18  \w     81.00 113.00   0.50    0.21    --   42.55  77.00-120.00   64
 19  \w     83.00 116.00   0.50    0.21    --   42.55 125.00 -30.00   66
 20  \w     14.00  72.00   0.50    0.21    --   42.55  77.00-120.00  116
 21  \w   -160.00-110.00   0.50    0.26    --  -84.50 -45.00 150.00  100
 22  \w    -65.00  -7.00   0.50    0.26    --  -84.50  30.00  90.00  116
 23  \w   -105.00 -68.00   0.50    0.26    --  -84.50 -45.00 150.00   74
 24  \w     30.00  65.00   0.50    0.26    --  108.63 -30.00  90.00   70
 25  \w     65.00 130.00   0.50    0.26    --  108.63 -61.00 120.00  130
 26  \w     38.00 108.00   0.50    0.26    --  108.63 -94.00-180.00  140
 27  \w     45.00  76.00   0.50    0.26    --  108.63 -45.00-150.00   62
 28  \w     43.00  78.00   0.50    0.26    --  108.63 -45.00 -60.00   70
 29  \w     87.00 117.00   0.50    0.26    --  108.63  45.00 -30.00   60
 30  \w     63.00  88.00   0.50    0.26    --  108.63 -77.00-180.00   50
 31  \w     51.00  76.00   0.50    0.26    --  108.63 -45.00  30.00   50
 32  \w     69.00 116.00   0.50    0.26    --  108.63-125.00  30.00   94
 33  \w     30.00  63.00   0.50    0.26    --  108.63 -30.00 150.00   66
 34  \w    121.00 147.00   0.50    0.26    --  108.63  45.00-180.00   52
 35  \w     97.00 137.00   0.50    0.26    --  108.63 -77.00-180.00   80
 36  \w     57.00 107.00   0.50    0.26    --  108.63 -94.00   0.00  100
 37  \w     42.00  78.00   0.50    0.26    --  108.63 -45.00  60.00   72
 38  \w     40.00  77.00   0.50    0.26    --  108.63 -45.00   0.00   74
 39  \w     31.00  59.00   0.50    0.26    --  108.63 -30.00 -60.00   56
 40  \w    115.00 176.00   0.50    0.26    --  108.63  30.00  60.00  122
 41  \w     32.00  66.00   0.50    0.26    --  108.63 -30.00-150.00   68
 42  \w     91.00 116.00   0.50    0.26    --  108.63-125.00  90.00   50
 43  \w     60.00  86.00   0.50    0.26    --  108.63-125.00  90.00   52
 44  \w     85.00 111.00   0.50    0.26    --  108.63  30.00  60.00   52
 45  \w     33.00  58.00   0.50    0.26    --  108.63 -30.00-180.00   50
 46  \w     34.00  63.00   0.50    0.26    --  108.63 -30.00 -90.00   58
 47  \w     44.00  69.00   0.50    0.26    --  108.63-125.00-180.00   50
 48  \w     73.00 100.00   0.50    0.26    --  108.63-125.00-180.00   54
 49  \w     94.00 119.00   0.50    0.26    --  108.63  45.00-180.00   50
 50  \w    128.00 164.00   0.50    0.26    --  108.63  45.00 -30.00   72
 51  \w    140.00 165.00   0.50    0.26    --  108.63 158.00  25.00   50
;
_diffrn_measurement_device 'four-circle diffractometer'
_diffrn_measurement_device_type 'XtaLAB Synergy, Single source at home/near, HyPix'
_diffrn_measurement_method '\w scans'
_diffrn_orient_matrix_type 'CrysAlisPro convention (1999,Acta A55,543-557)'
_diffrn_orient_matrix_UB_11 -0.0292560000
_diffrn_orient_matrix_UB_12 0.0348741000
_diffrn_orient_matrix_UB_13 -0.1240163000
_diffrn_orient_matrix_UB_21 -0.0443499000
_diffrn_orient_matrix_UB_22 0.1587729000
_diffrn_orient_matrix_UB_23 -0.0190453000
_diffrn_orient_matrix_UB_31 0.1946368000
_diffrn_orient_matrix_UB_32 -0.0090182000
_diffrn_orient_matrix_UB_33 -0.0169551000
_diffrn_radiation_monochromator mirror
_diffrn_radiation_probe x-ray
_diffrn_radiation_type CuK\a
_diffrn_radiation_wavelength 1.54184
_diffrn_reflns_av_R_equivalents 0.0311
_diffrn_reflns_av_unetI/netI 0.0297
_diffrn_reflns_Laue_measured_fraction_full 0.999
_diffrn_reflns_Laue_measured_fraction_max 0.999
_diffrn_reflns_limit_h_max 9
_diffrn_reflns_limit_h_min -7
_diffrn_reflns_limit_k_max 12
_diffrn_reflns_limit_k_min -12
_diffrn_reflns_limit_l_max 15
_diffrn_reflns_limit_l_min -15
_diffrn_reflns_number 10329
_diffrn_reflns_point_group_measured_fraction_full 0.999
_diffrn_reflns_point_group_measured_fraction_max 0.999
_diffrn_reflns_theta_full 67.071
_diffrn_reflns_theta_max 67.071
_diffrn_reflns_theta_min 3.633
_diffrn_source 'micro-focus sealed X-ray tube'
_diffrn_source_type 'PhotonJet (Cu) X-ray Source'
_exptl_absorpt_coefficient_mu 15.992
_exptl_absorpt_correction_T_max 1.00000
_exptl_absorpt_correction_T_min 0.38652
_exptl_absorpt_correction_type multi-scan
_exptl_absorpt_process_details
;
CrysAlisPro 1.171.39.46 (Rigaku Oxford Diffraction, 2018)
Empirical absorption correction using spherical harmonics,
 implemented in SCALE3 ABSPACK scaling algorithm.
;
_exptl_crystal_colour 'clear light orange'
_exptl_crystal_density_diffrn 2.051
_exptl_crystal_description block
_exptl_crystal_F_000 584
_exptl_crystal_preparation Luminescent
_exptl_crystal_size_max 0.1
_exptl_crystal_size_mid 0.1
_exptl_crystal_size_min 0.05
_refine_diff_density_max 2.277
_refine_diff_density_min -1.215
_refine_diff_density_rms 0.144
_refine_ls_extinction_method none
_refine_ls_goodness_of_fit_ref 0.740
_refine_ls_hydrogen_treatment constr
_refine_ls_matrix_type full
_refine_ls_number_parameters 264
_refine_ls_number_reflns 3525
_refine_ls_number_restraints 0
_refine_ls_restrained_S_all 0.740
_refine_ls_R_factor_all 0.0267
_refine_ls_R_factor_gt 0.0261
_refine_ls_shift/su_max 0.003
_refine_ls_shift/su_mean 0.000
_refine_ls_structure_factor_coef Fsqd
_refine_ls_weighting_details 'w=1/[\s^2^(Fo^2^)+(0.1000P)^2^] where P=(Fo^2^+2Fc^2^)/3'
_refine_ls_weighting_scheme calc
_refine_ls_wR_factor_gt 0.0801
_refine_ls_wR_factor_ref 0.0811
_reflns_Friedel_coverage 0.000
_reflns_number_gt 3434
_reflns_number_total 3525
_reflns_threshold_expression 'I > 2\s(I)'
_cod_data_source_file d0fd00001a2.cif
_cod_data_source_block o-Pt-MeOH
_cod_depositor_comments 'Adding full bibliography for 1557791--1557793.cif.'
_cod_database_code 1557792
_shelx_shelxl_version_number 2018/3
_chemical_oxdiff_formula C20H14N4PtCl
_chemical_oxdiff_usercomment 150K
_shelx_space_group_comment
;
The symmetry employed for this shelxl refinement is uniquely defined
by the following loop, which should always be used as a source of
symmetry information in preference to the above space-group names.
They are only intended as comments.
;
_reflns_odcompleteness_completeness 99.89
_reflns_odcompleteness_iscentric 1
_reflns_odcompleteness_theta 66.97
_olex2_refinement_description
;
1. Fixed Uiso
 At 1.2 times of:
  All C(H) groups
 At 1.5 times of:
  All C(H,H,H) groups, All O(H) groups
2.a Aromatic/amide H refined with riding coordinates:
 C1(H1), C14(H14), C19(H19), C15(H15), C12(H12), C9(H9), C7(H7), C18(H18),
 C17(H17), C13(H13), C3(H3), C4(H4), C16(H16), C2(H2)
2.b Idealised Me refined as rotating group:
 C00T(H00A,H00B,H00C)
2.c Idealised tetrahedral OH refined as rotating group:
 O008(H008)
;
_olex2_submission_special_instructions 'No special instructions were received'
_oxdiff_exptl_absorpt_empirical_details
;
Empirical correction (ABSPACK) includes:
- Absorption correction using spherical harmonics
- Frame scaling
;
_oxdiff_exptl_absorpt_empirical_full_max 2.118
_oxdiff_exptl_absorpt_empirical_full_min 0.634

loop_
_space_group_symop_operation_xyz
'x, y, z'
'-x, -y, -z'

loop_
_atom_site_label
_atom_site_type_symbol
_atom_site_fract_x
_atom_site_fract_y
_atom_site_fract_z
_atom_site_U_iso_or_equiv
_atom_site_adp_type
_atom_site_occupancy
_atom_site_site_symmetry_order
_atom_site_calc_flag
_atom_site_refinement_flags_posn
_atom_site_refinement_flags_adp
_atom_site_refinement_flags_occupancy
_atom_site_disorder_assembly
_atom_site_disorder_group
Pt1 Pt 1.02338(2) 0.12306(2) 0.54594(2) 0.01785(10) Uani 1 1 d . . . . .
Cl1 Cl 1.29206(13) -0.02154(12) 0.62826(9) 0.0282(2) Uani 1 1 d . . . . .
Cl2 Cl 0.66054(13) 0.70115(10) 0.06586(8) 0.0301(2) Uani 1 1 d . . . . .
N2 N 0.7989(5) 0.2500(4) 0.4776(3) 0.0188(8) Uani 1 1 d . . . . .
N1 N 0.8730(5) 0.0752(4) 0.6752(3) 0.0201(7) Uani 1 1 d . . . . .
N3 N 1.1012(4) 0.2142(4) 0.3948(3) 0.0185(7) Uani 1 1 d . . . . .
N4 N 0.1740(5) 0.5210(4) 0.3976(3) 0.0233(8) Uani 1 1 d . . . . .
O008 O 0.2991(5) 0.8117(4) -0.0589(3) 0.0470(9) Uani 1 1 d . . . . .
H008 H 0.389311 0.796555 -0.024392 0.070 Uiso 1 1 calc GR . . . .
C10 C 0.7952(5) 0.3370(4) 0.3735(3) 0.0190(7) Uani 1 1 d . . . . .
C6 C 0.6562(6) 0.2474(4) 0.5375(3) 0.0208(8) Uani 1 1 d . . . . .
C11 C 0.9677(5) 0.3163(4) 0.3252(3) 0.0228(8) Uani 1 1 d . . . . .
C5 C 0.6979(6) 0.1444(4) 0.6517(3) 0.0209(8) Uani 1 1 d . . . . .
C20 C 0.3087(6) 0.5292(5) 0.3318(4) 0.0215(9) Uani 1 1 d . . . . .
C1 C 0.9235(5) -0.0148(4) 0.7796(3) 0.0222(8) Uani 1 1 d . . . . .
H1 H 1.041957 -0.062175 0.797028 0.027 Uiso 1 1 calc R . . . .
C8 C 0.4841(6) 0.4313(4) 0.3814(3) 0.0220(9) Uani 1 1 d . . . . .
C14 C 1.2986(6) 0.2532(5) 0.2505(4) 0.0272(10) Uani 1 1 d . . . . .
H14 H 1.411498 0.229398 0.226026 0.033 Uiso 1 1 calc R . . . .
C19 C 0.2880(6) 0.6233(5) 0.2238(3) 0.0235(9) Uani 1 1 d . . . . .
H19 H 0.384528 0.628814 0.180645 0.028 Uiso 1 1 calc R . . . .
C15 C 1.2640(5) 0.1849(4) 0.3572(3) 0.0222(8) Uani 1 1 d . . . . .
H15 H 1.355244 0.116687 0.404680 0.027 Uiso 1 1 calc R . . . .
C12 C 0.9983(6) 0.3904(4) 0.2177(3) 0.0222(8) Uani 1 1 d . . . . .
H12 H 0.907628 0.461605 0.171519 0.027 Uiso 1 1 calc R . . . .
C9 C 0.6355(5) 0.4325(4) 0.3232(3) 0.0210(7) Uani 1 1 d . . . . .
H9 H 0.630641 0.495908 0.251789 0.025 Uiso 1 1 calc R . . . .
C7 C 0.4947(6) 0.3351(5) 0.4896(4) 0.0209(8) Uani 1 1 d . . . . .
H7 H 0.393710 0.330758 0.528362 0.025 Uiso 1 1 calc R . . . .
C18 C 0.1215(6) 0.7086(5) 0.1816(4) 0.0274(9) Uani 1 1 d . . . . .
H18 H 0.103961 0.770692 0.109238 0.033 Uiso 1 1 calc R . . . .
C17 C -0.0186(5) 0.6997(4) 0.2492(4) 0.0227(8) Uani 1 1 d . . . . .
H17 H -0.131814 0.755898 0.223036 0.027 Uiso 1 1 calc R . . . .
C13 C 1.1665(6) 0.3562(4) 0.1804(3) 0.0240(8) Uani 1 1 d . . . . .
H13 H 1.189197 0.403124 0.108292 0.029 Uiso 1 1 calc R . . . .
C3 C 0.6291(6) 0.0313(4) 0.8362(3) 0.0285(9) Uani 1 1 d . . . . .
H3 H 0.547838 0.016081 0.889971 0.034 Uiso 1 1 calc R . . . .
C4 C 0.5751(6) 0.1246(4) 0.7300(3) 0.0256(8) Uani 1 1 d . . . . .
H4 H 0.457135 0.173196 0.712047 0.031 Uiso 1 1 calc R . . . .
C16 C 0.0128(6) 0.6061(5) 0.3559(4) 0.0272(9) Uani 1 1 d . . . . .
H16 H -0.081412 0.601345 0.401178 0.033 Uiso 1 1 calc R . . . .
C2 C 0.8053(7) -0.0382(5) 0.8604(4) 0.0292(10) Uani 1 1 d . . . . .
H2 H 0.843970 -0.100656 0.931091 0.035 Uiso 1 1 calc R . . . .
C00T C 0.2977(8) 0.6877(6) -0.0750(4) 0.0451(12) Uani 1 1 d . . . . .
H00A H 0.307980 0.700389 -0.151668 0.068 Uiso 1 1 calc GR . . . .
H00B H 0.189916 0.667497 -0.050731 0.068 Uiso 1 1 calc GR . . . .
H00C H 0.394406 0.610436 -0.033631 0.068 Uiso 1 1 calc GR . . . .

loop_
_atom_site_aniso_label
_atom_site_aniso_U_11
_atom_site_aniso_U_22
_atom_site_aniso_U_33
_atom_site_aniso_U_23
_atom_site_aniso_U_13
_atom_site_aniso_U_12
Pt1 0.01562(14) 0.01919(13) 0.01712(13) -0.00520(9) -0.00017(8) -0.00407(9)
Cl1 0.0183(5) 0.0324(5) 0.0267(5) -0.0055(4) -0.0033(4) -0.0023(4)
Cl2 0.0276(5) 0.0326(5) 0.0231(5) -0.0026(4) 0.0024(4) -0.0077(4)
N2 0.0188(18) 0.0204(17) 0.0175(17) -0.0074(14) 0.0025(14) -0.0057(14)
N1 0.0241(18) 0.0216(17) 0.0158(16) -0.0059(14) 0.0027(14) -0.0094(14)
N3 0.0132(15) 0.0225(16) 0.0203(17) -0.0079(13) 0.0058(12) -0.0066(13)
N4 0.0198(18) 0.0263(18) 0.0232(18) -0.0095(15) 0.0025(14) -0.0053(14)
O008 0.051(2) 0.0394(18) 0.046(2) -0.0068(15) -0.0169(17) -0.0115(16)
C10 0.0207(18) 0.0212(17) 0.0155(17) -0.0052(14) 0.0011(14) -0.0082(14)
C6 0.023(2) 0.024(2) 0.0185(19) -0.0088(16) 0.0044(16) -0.0102(16)
C11 0.025(2) 0.0226(18) 0.0222(19) -0.0085(16) -0.0002(16) -0.0079(16)
C5 0.022(2) 0.0209(19) 0.021(2) -0.0063(16) -0.0022(16) -0.0084(16)
C20 0.021(2) 0.022(2) 0.022(2) -0.0085(18) -0.0016(17) -0.0050(17)
C1 0.023(2) 0.0247(19) 0.0147(18) -0.0011(15) -0.0041(15) -0.0062(16)
C8 0.024(2) 0.0215(19) 0.020(2) -0.0068(17) 0.0010(16) -0.0064(16)
C14 0.020(2) 0.031(2) 0.033(3) -0.015(2) 0.0033(19) -0.0064(19)
C19 0.023(2) 0.029(2) 0.020(2) -0.0068(17) 0.0013(17) -0.0115(17)
C15 0.0158(18) 0.0246(19) 0.026(2) -0.0083(16) 0.0015(16) -0.0055(15)
C12 0.023(2) 0.0226(19) 0.020(2) -0.0066(16) 0.0038(16) -0.0058(16)
C9 0.0214(18) 0.0227(18) 0.0176(17) -0.0067(15) 0.0016(14) -0.0052(15)
C7 0.0195(19) 0.0238(19) 0.020(2) -0.0057(18) 0.0028(15) -0.0093(15)
C18 0.026(2) 0.028(2) 0.023(2) -0.0046(17) -0.0058(17) -0.0048(17)
C17 0.0132(18) 0.0243(19) 0.029(2) -0.0089(17) -0.0007(16) -0.0035(15)
C13 0.023(2) 0.025(2) 0.0221(19) -0.0069(17) 0.0054(17) -0.0080(17)
C3 0.033(2) 0.028(2) 0.023(2) -0.0087(17) 0.0097(17) -0.0089(18)
C4 0.027(2) 0.0228(19) 0.024(2) -0.0072(16) 0.0047(17) -0.0049(16)
C16 0.020(2) 0.037(2) 0.028(2) -0.0144(19) 0.0082(18) -0.0111(18)
C2 0.037(3) 0.025(2) 0.021(2) -0.0029(17) -0.0005(18) -0.0088(19)
C00T 0.050(3) 0.048(3) 0.039(3) -0.014(2) -0.006(2) -0.016(2)

loop_
_atom_type_symbol
_atom_type_description
_atom_type_scat_dispersion_real
_atom_type_scat_dispersion_imag
_atom_type_scat_source
C C 0.0181 0.0091 'International Tables Vol C Tables 4.2.6.8 and 6.1.1.4'
H H 0.0000 0.0000 'International Tables Vol C Tables 4.2.6.8 and 6.1.1.4'
Cl Cl 0.3639 0.7018 'International Tables Vol C Tables 4.2.6.8 and 6.1.1.4'
N N 0.0311 0.0180 'International Tables Vol C Tables 4.2.6.8 and 6.1.1.4'
O O 0.0492 0.0322 'International Tables Vol C Tables 4.2.6.8 and 6.1.1.4'
Pt Pt -4.5932 6.9264 'International Tables Vol C Tables 4.2.6.8 and 6.1.1.4'

loop_
_geom_angle_atom_site_label_1
_geom_angle_atom_site_label_2
_geom_angle_atom_site_label_3
_geom_angle
_geom_angle_site_symmetry_1
_geom_angle_site_symmetry_3
_geom_angle_publ_flag
N2 Pt1 Cl1 178.03(11) . . ?
N2 Pt1 N1 81.04(15) . . ?
N2 Pt1 N3 80.92(14) . . ?
N1 Pt1 Cl1 99.17(11) . . ?
N1 Pt1 N3 161.95(16) . . ?
N3 Pt1 Cl1 98.84(10) . . ?
C10 N2 Pt1 118.0(3) . . ?
C10 N2 C6 123.7(4) . . ?
C6 N2 Pt1 118.3(3) . . ?
C5 N1 Pt1 113.8(3) . . ?
C1 N1 Pt1 128.4(3) . . ?
C1 N1 C5 117.8(4) . . ?
C11 N3 Pt1 113.4(3) . . ?
C15 N3 Pt1 127.7(3) . . ?
C15 N3 C11 119.0(3) . . ?
C20 N4 C16 118.0(4) . . ?
N2 C10 C11 113.2(3) . . ?
N2 C10 C9 119.2(4) . . ?
C9 C10 C11 127.7(3) . . ?
N2 C6 C5 112.7(4) . . ?
N2 C6 C7 119.1(4) . . ?
C7 C6 C5 128.1(4) . . ?
N3 C11 C10 114.5(3) . . ?
N3 C11 C12 121.0(4) . . ?
C12 C11 C10 124.5(4) . . ?
N1 C5 C6 114.0(4) . . ?
N1 C5 C4 122.0(4) . . ?
C4 C5 C6 123.9(4) . . ?
N4 C20 C8 115.9(4) . . ?
N4 C20 C19 122.4(4) . . ?
C19 C20 C8 121.7(4) . . ?
N1 C1 C2 122.2(4) . . ?
C9 C8 C20 121.7(4) . . ?
C9 C8 C7 119.6(4) . . ?
C7 C8 C20 118.8(4) . . ?
C13 C14 C15 119.8(4) . . ?
C18 C19 C20 119.0(4) . . ?
N3 C15 C14 121.7(4) . . ?
C13 C12 C11 118.8(4) . . ?
C8 C9 C10 119.0(4) . . ?
C6 C7 C8 119.3(4) . . ?
C19 C18 C17 118.8(4) . . ?
C16 C17 C18 118.8(4) . . ?
C14 C13 C12 119.6(4) . . ?
C2 C3 C4 118.9(4) . . ?
C5 C4 C3 119.4(4) . . ?
N4 C16 C17 123.0(4) . . ?
C1 C2 C3 119.8(4) . . ?

loop_
_geom_bond_atom_site_label_1
_geom_bond_atom_site_label_2
_geom_bond_distance
_geom_bond_site_symmetry_2
_geom_bond_publ_flag
Pt1 Cl1 2.2996(10) . ?
Pt1 N2 1.935(4) . ?
Pt1 N1 2.011(4) . ?
Pt1 N3 2.014(3) . ?
N2 C10 1.341(5) . ?
N2 C6 1.343(6) . ?
N1 C5 1.371(6) . ?
N1 C1 1.359(5) . ?
N3 C11 1.368(5) . ?
N3 C15 1.348(5) . ?
N4 C20 1.338(6) . ?
N4 C16 1.349(6) . ?
O008 C00T 1.404(6) . ?
C10 C11 1.468(6) . ?
C10 C9 1.397(5) . ?
C6 C5 1.487(6) . ?
C6 C7 1.378(6) . ?
C11 C12 1.390(6) . ?
C5 C4 1.377(6) . ?
C20 C8 1.496(6) . ?
C20 C19 1.394(6) . ?
C1 C2 1.377(6) . ?
C8 C9 1.390(6) . ?
C8 C7 1.407(6) . ?
C14 C15 1.376(7) . ?
C14 C13 1.368(6) . ?
C19 C18 1.385(6) . ?
C12 C13 1.389(6) . ?
C18 C17 1.386(6) . ?
C17 C16 1.378(6) . ?
C3 C4 1.390(6) . ?
C3 C2 1.380(7) . ?
